data_4503869
loop_
_publ_author_name
'Parrish, Damon A.'
'Deschamps, Jeffrey R.'
'Gilardi, Richard D.'
'Butcher, Raymond J.'

_publ_section_title
;
 Polymorphs of Picryl Bromide
;
_journal_issue 1
_journal_name_full 'Crystal Growth &amp; Design'
_journal_page_first 57
_journal_paper_doi 10.1021/cg700727n
_journal_volume 8
_journal_year 2008
_chemical_formula_moiety 'C6 H2 Br N3 O6'
_chemical_formula_sum 'C6 H2 Br N3 O6'
_chemical_formula_weight 292.02
_chemical_name_systematic
; 
 ? 
;
_space_group_IT_number 144
_symmetry_cell_setting trigonal
_symmetry_space_group_name_Hall 'P 31'
_symmetry_space_group_name_H-M 'P 31'
_atom_sites_solution_hydrogens geom
_atom_sites_solution_primary direct
_atom_sites_solution_secondary difmap
_audit_creation_method SHELXL-97
_cell_angle_alpha 90.00
_cell_angle_beta 90.00
_cell_angle_gamma 120.00
_cell_formula_units_Z 36
_cell_length_a 14.8610(7)
_cell_length_b 14.8610(7)
_cell_length_c 44.007(3)
_cell_measurement_reflns_used 7612
_cell_measurement_temperature 93(2)
_cell_measurement_theta_max 28.83
_cell_measurement_theta_min 2.74
_cell_volume 8416.8(8)
_computing_cell_refinement 'Bruker SMART'
_computing_data_collection 'Bruker SMART'
_computing_data_reduction 'Bruker SHELXTL'
_computing_molecular_graphics 'Bruker SHELXTL'
_computing_publication_material 'Bruker SHELXTL'
_computing_structure_refinement 'SHELXL-97 (Sheldrick, 1997)'
_computing_structure_solution 'SHELXS-97 (Sheldrick, 1990)'
_diffrn_ambient_temperature 93(2)
_diffrn_measured_fraction_theta_full 1.000
_diffrn_measured_fraction_theta_max 1.000
_diffrn_measurement_device_type 'Bruker SMART 1000 CCD area detector'
_diffrn_measurement_method 'phi and omega scans'
_diffrn_radiation_monochromator graphite
_diffrn_radiation_source 'fine-focus sealed tube'
_diffrn_radiation_type MoK\a
_diffrn_radiation_wavelength 0.71073
_diffrn_reflns_av_R_equivalents 0.0646
_diffrn_reflns_av_sigmaI/netI 0.0984
_diffrn_reflns_limit_h_max 18
_diffrn_reflns_limit_h_min -18
_diffrn_reflns_limit_k_max 18
_diffrn_reflns_limit_k_min -18
_diffrn_reflns_limit_l_max 55
_diffrn_reflns_limit_l_min -54
_diffrn_reflns_number 57385
_diffrn_reflns_theta_full 26.36
_diffrn_reflns_theta_max 26.36
_diffrn_reflns_theta_min 1.39
_diffrn_standards_decay_% none
_diffrn_standards_number 0
_exptl_absorpt_coefficient_mu 4.416
_exptl_absorpt_correction_T_max 0.8372
_exptl_absorpt_correction_T_min 0.2717
_exptl_absorpt_correction_type integration
_exptl_crystal_colour 'clear colorless'
_exptl_crystal_density_diffrn 2.074
_exptl_crystal_density_method 'not measured'
_exptl_crystal_description 'rectang. prism'
_exptl_crystal_F_000 5112
_exptl_crystal_size_max .52
_exptl_crystal_size_mid .32
_exptl_crystal_size_min .04
_refine_diff_density_max 0.711
_refine_diff_density_min -0.563
_refine_diff_density_rms 0.101
_refine_ls_abs_structure_details 'Flack H D (1983), Acta Cryst. A39, 876-881'
_refine_ls_abs_structure_Flack 0.002(5)
_refine_ls_extinction_method none
_refine_ls_goodness_of_fit_ref 0.887
_refine_ls_hydrogen_treatment mixed
_refine_ls_matrix_type full
_refine_ls_number_parameters 1729
_refine_ls_number_reflns 21013
_refine_ls_number_restraints 4
_refine_ls_restrained_S_all 0.887
_refine_ls_R_factor_all 0.0724
_refine_ls_R_factor_gt 0.0387
_refine_ls_shift/su_max 0.006
_refine_ls_shift/su_mean 0.000
_refine_ls_structure_factor_coef Fsqd
_refine_ls_weighting_details 'calc w=1/[\s^2^(Fo^2^)+(0.0151P)^2^+0.0000P] where P=(Fo^2^+2Fc^2^)/3'
_refine_ls_weighting_scheme calc
_refine_ls_wR_factor_gt 0.0579
_refine_ls_wR_factor_ref 0.0636
_reflns_number_gt 14788
_reflns_number_total 21013
_reflns_threshold_expression >2sigma(I)
_cod_data_source_file hapbr01m.cif
_cod_data_source_block hapbr01m
_cod_depositor_comments
;
The following automatic conversions were performed:

'_symmetry_cell_setting' value 'Trigonal' changed to 'trigonal'
according to /home/saulius/struct/CIF-dictionaries/cif_core.dic
dictionary named 'cif_core.dic' version 2.4.1 from 2010-06-29.

Automatic conversion script
Id: cif_fix_values 1715 2011-07-08 13:25:40Z adriana 
;
_cod_original_cell_volume 8416.9(8)
_cod_original_sg_symbol_H-M P3(1)
_cod_database_code 4503869

loop_
_symmetry_equiv_pos_as_xyz
'x, y, z'
'-y, x-y, z+1/3'
'-x+y, -x, z+2/3'

loop_
_atom_site_label
_atom_site_type_symbol
_atom_site_fract_x
_atom_site_fract_y
_atom_site_fract_z
_atom_site_U_iso_or_equiv
_atom_site_adp_type
_atom_site_occupancy
_atom_site_symmetry_multiplicity
_atom_site_calc_flag
_atom_site_refinement_flags
Br01 Br 0.90383(5) 0.84000(5) 0.297450(17) 0.02029(18) Uani 1 1 d .
C101 C 0.7575(5) 0.7750(5) 0.29743(15) 0.0133(16) Uani 1 1 d .
C201 C 0.6960(5) 0.6688(5) 0.29990(15) 0.0114(15) Uani 1 1 d .
N201 N 0.7435(4) 0.6012(4) 0.30238(14) 0.0142(13) Uani 1 1 d .
O101 O 0.8004(4) 0.6050(4) 0.28139(12) 0.0255(13) Uani 1 1 d .
O201 O 0.7222(3) 0.5466(3) 0.32506(11) 0.0200(11) Uani 1 1 d .
C301 C 0.5899(5) 0.6179(5) 0.30023(15) 0.0138(16) Uani 1 1 d .
H301 H 0.5500 0.5444 0.3019 0.017 Uiso 1 1 calc R
C401 C 0.5427(5) 0.6785(5) 0.29803(15) 0.0122(15) Uani 1 1 d .
N401 N 0.4293(4) 0.6264(5) 0.29746(14) 0.0242(15) Uani 1 1 d .
O301 O 0.3811(3) 0.5355(3) 0.30658(12) 0.0274(13) Uani 1 1 d .
O401 O 0.3888(4) 0.6741(4) 0.28728(12) 0.0346(15) Uani 1 1 d .
C501 C 0.5993(5) 0.7846(5) 0.29670(16) 0.0151(16) Uani 1 1 d .
H501 H 0.5660 0.8250 0.2962 0.018 Uiso 1 1 calc R
C601 C 0.7056(5) 0.8310(5) 0.29606(15) 0.0129(16) Uani 1 1 d .
N601 N 0.7657(5) 0.9459(4) 0.29379(16) 0.0207(16) Uani 1 1 d .
O501 O 0.7492(4) 0.9964(3) 0.31203(12) 0.0335(14) Uani 1 1 d .
O601 O 0.8264(4) 0.9823(4) 0.27222(13) 0.0440(16) Uani 1 1 d .
Br02 Br 0.27736(6) -0.15612(5) 0.287496(18) 0.02017(18) Uani 1 1 d .
C102 C 0.3485(5) -0.0110(5) 0.28743(15) 0.0120(15) Uani 1 1 d .
C202 C 0.2988(5) 0.0470(5) 0.28438(16) 0.0118(15) Uani 1 1 d .
N202 N 0.1849(4) -0.0065(4) 0.28130(15) 0.0197(15) Uani 1 1 d .
O102 O 0.1331(3) -0.0604(4) 0.30294(12) 0.0263(13) Uani 1 1 d .
O202 O 0.1502(3) 0.0086(4) 0.25824(12) 0.0342(13) Uani 1 1 d .
C302 C 0.3531(5) 0.1547(5) 0.28410(17) 0.0157(17) Uani 1 1 d .
H302 H 0.3176 0.1928 0.2824 0.019 Uiso 1 1 calc R
C402 C 0.4591(5) 0.2050(5) 0.28631(19) 0.0143(18) Uani 1 1 d .
N402 N 0.5184(5) 0.3202(4) 0.28582(15) 0.0220(16) Uani 1 1 d .
O302 O 0.4678(4) 0.3639(4) 0.28547(14) 0.0370(16) Uani 1 1 d .
O402 O 0.6132(4) 0.3624(3) 0.28512(12) 0.0255(13) Uani 1 1 d .
C502 C 0.5132(5) 0.1528(5) 0.28921(16) 0.0147(17) Uani 1 1 d .
H502 H 0.5868 0.1888 0.2908 0.018 Uiso 1 1 calc R
C602 C 0.4561(5) 0.0458(5) 0.28967(16) 0.0134(16) Uani 1 1 d .
N602 N 0.5140(4) -0.0101(4) 0.29376(15) 0.0191(15) Uani 1 1 d .
O502 O 0.5489(4) -0.0285(4) 0.27089(12) 0.0312(13) Uani 1 1 d .
O602 O 0.5209(4) -0.0366(4) 0.31901(12) 0.0396(15) Uani 1 1 d .
Br03 Br -0.10222(6) 0.47083(5) 0.288170(18) 0.02182(18) Uani 1 1 d .
C103 C -0.0338(5) 0.3943(5) 0.28798(16) 0.0170(17) Uani 1 1 d .
C203 C 0.0751(5) 0.4454(5) 0.29034(16) 0.0162(17) Uani 1 1 d .
N203 N 0.1353(5) 0.5607(5) 0.29258(18) 0.0254(18) Uani 1 1 d .
O103 O 0.1606(3) 0.6081(3) 0.26829(13) 0.0302(13) Uani 1 1 d .
O203 O 0.1563(5) 0.5988(4) 0.31747(14) 0.0605(19) Uani 1 1 d .
C303 C 0.1301(5) 0.3937(5) 0.29103(16) 0.0171(16) Uani 1 1 d .
H303 H 0.2038 0.4302 0.2925 0.020 Uiso 1 1 calc R
C403 C 0.0741(5) 0.2867(5) 0.28945(16) 0.0155(17) Uani 1 1 d .
N403 N 0.1316(5) 0.2296(5) 0.29201(15) 0.0225(16) Uani 1 1 d .
O303 O 0.2232(4) 0.2763(4) 0.28512(12) 0.0286(14) Uani 1 1 d .
O403 O 0.0832(4) 0.1391(4) 0.30100(12) 0.0287(14) Uani 1 1 d .
C503 C -0.0313(5) 0.2312(5) 0.28668(16) 0.0128(16) Uani 1 1 d .
H503 H -0.0677 0.1576 0.2850 0.015 Uiso 1 1 calc R
C603 C -0.0828(5) 0.2873(5) 0.28646(16) 0.0146(16) Uani 1 1 d .
N603 N -0.1970(4) 0.2284(4) 0.28535(14) 0.0188(14) Uani 1 1 d .
O503 O -0.2379(3) 0.1808(4) 0.26241(12) 0.0431(15) Uani 1 1 d .
O603 O -0.2450(4) 0.2286(4) 0.30784(12) 0.0386(15) Uani 1 1 d .
Br04 Br 0.93159(5) 0.89088(5) 0.209491(19) 0.02159(18) Uani 1 1 d .
C104 C 0.8594(5) 0.7458(4) 0.21081(16) 0.0143(16) Uani 1 1 d .
C204 C 0.9077(5) 0.6867(5) 0.21436(16) 0.0128(16) Uani 1 1 d .
N204 N 1.0226(4) 0.7402(4) 0.21635(14) 0.0159(14) Uani 1 1 d .
O104 O 1.0723(3) 0.7927(4) 0.19419(12) 0.0271(13) Uani 1 1 d .
O204 O 1.0596(3) 0.7280(3) 0.23959(12) 0.0311(12) Uani 1 1 d .
C304 C 0.8548(5) 0.5804(5) 0.21648(16) 0.0136(16) Uani 1 1 d .
H304 H 0.8903 0.5426 0.2188 0.016 Uiso 1 1 calc R
C404 C 0.7484(5) 0.5308(5) 0.21506(18) 0.0142(18) Uani 1 1 d .
N404 N 0.6873(5) 0.4159(4) 0.21829(14) 0.0197(15) Uani 1 1 d .
O304 O 0.7371(4) 0.3698(4) 0.21931(13) 0.0338(14) Uani 1 1 d .
O404 O 0.5923(3) 0.3739(3) 0.21922(12) 0.0272(13) Uani 1 1 d .
C504 C 0.6938(5) 0.5836(5) 0.21227(16) 0.0145(17) Uani 1 1 d .
H504 H 0.6200 0.5479 0.2120 0.017 Uiso 1 1 calc R
C604 C 0.7513(5) 0.6891(5) 0.20999(16) 0.0142(16) Uani 1 1 d .
N604 N 0.6945(5) 0.7461(4) 0.20607(17) 0.0235(16) Uani 1 1 d .
O504 O 0.6516(4) 0.7571(4) 0.22857(12) 0.0298(13) Uani 1 1 d .
O604 O 0.6926(4) 0.7786(4) 0.18078(12) 0.0361(14) Uani 1 1 d .
Br05 Br 1.31292(6) 0.26711(5) 0.212682(17) 0.02097(18) Uani 1 1 d .
C105 C 1.2411(5) 0.3403(5) 0.21166(15) 0.0121(16) Uani 1 1 d .
C205 C 1.1345(5) 0.2906(5) 0.20892(17) 0.0143(17) Uani 1 1 d .
N205 N 1.0743(4) 0.1749(5) 0.20808(18) 0.0233(18) Uani 1 1 d .
O105 O 1.0467(4) 0.1269(3) 0.23143(12) 0.0309(13) Uani 1 1 d .
O205 O 1.0576(4) 0.1354(4) 0.18255(14) 0.0563(18) Uani 1 1 d .
C305 C 1.0773(5) 0.3392(5) 0.20809(16) 0.0157(17) Uani 1 1 d .
H305 H 1.0036 0.3014 0.2068 0.019 Uiso 1 1 calc R
C405 C 1.1329(5) 0.4471(5) 0.20930(16) 0.0184(17) Uani 1 1 d .
N405 N 1.0751(5) 0.5036(4) 0.20711(14) 0.0201(15) Uani 1 1 d .
O305 O 0.9818(4) 0.4551(4) 0.21356(13) 0.0345(16) Uani 1 1 d .
O405 O 1.1220(4) 0.5932(4) 0.19873(13) 0.0307(14) Uani 1 1 d .
C505 C 1.2393(5) 0.5024(5) 0.21245(16) 0.0164(17) Uani 1 1 d .
H505 H 1.2760 0.5761 0.2137 0.020 Uiso 1 1 calc R
C605 C 1.2896(5) 0.4473(5) 0.21368(16) 0.0131(16) Uani 1 1 d .
N605 N 1.4053(4) 0.5084(4) 0.21621(15) 0.0180(14) Uani 1 1 d .
O505 O 1.4418(4) 0.5432(5) 0.24045(12) 0.065(2) Uani 1 1 d .
O605 O 1.4541(4) 0.5208(5) 0.19359(12) 0.0452(17) Uani 1 1 d .
Br06 Br 0.30364(5) -0.10416(5) 0.201209(17) 0.02090(18) Uani 1 1 d .
C106 C 0.4485(5) -0.0404(5) 0.20229(16) 0.0135(16) Uani 1 1 d .
C206 C 0.5111(5) 0.0691(5) 0.20124(15) 0.0123(16) Uani 1 1 d .
N206 N 0.4634(4) 0.1352(4) 0.19913(14) 0.0165(14) Uani 1 1 d .
O106 O 0.4040(3) 0.1285(3) 0.21960(11) 0.0248(12) Uani 1 1 d .
O206 O 0.4882(3) 0.1946(3) 0.17747(11) 0.0217(11) Uani 1 1 d .
C306 C 0.6171(5) 0.1187(5) 0.20100(15) 0.0116(15) Uani 1 1 d .
H306 H 0.6575 0.1923 0.2000 0.014 Uiso 1 1 calc R
C406 C 0.6640(5) 0.0588(4) 0.20233(15) 0.0119(15) Uani 1 1 d .
N406 N 0.7787(4) 0.1102(5) 0.20354(14) 0.0183(14) Uani 1 1 d .
O306 O 0.8266(3) 0.2022(4) 0.19557(11) 0.0235(12) Uani 1 1 d .
O406 O 0.8183(3) 0.0605(4) 0.21232(12) 0.0275(14) Uani 1 1 d .
C506 C 0.6082(5) -0.0492(5) 0.20326(16) 0.0160(17) Uani 1 1 d .
H506 H 0.6418 -0.0893 0.2038 0.019 Uiso 1 1 calc R
C606 C 0.5018(5) -0.0947(5) 0.20332(15) 0.0110(16) Uani 1 1 d .
N606 N 0.4430(4) -0.2095(4) 0.20498(15) 0.0202(15) Uani 1 1 d .
O506 O 0.4605(4) -0.2581(3) 0.18667(12) 0.0358(14) Uani 1 1 d .
O606 O 0.3813(4) -0.2478(4) 0.22632(13) 0.0503(17) Uani 1 1 d .
Br07 Br 0.96917(5) 1.31390(5) 0.129855(18) 0.02090(19) Uani 1 1 d .
C107 C 0.8235(5) 1.2506(5) 0.12668(16) 0.0138(16) Uani 1 1 d .
C207 C 0.7617(5) 1.1430(5) 0.12424(17) 0.0129(17) Uani 1 1 d .
N207 N 0.8115(4) 1.0783(4) 0.12408(16) 0.0196(15) Uani 1 1 d .
O107 O 0.8596(4) 1.0793(4) 0.10140(13) 0.0323(13) Uani 1 1 d .
O207 O 0.7991(4) 1.0265(3) 0.14713(12) 0.0279(13) Uani 1 1 d .
C307 C 0.6545(5) 1.0935(5) 0.12298(16) 0.0109(16) Uani 1 1 d .
H307 H 0.6130 1.0200 0.1220 0.013 Uiso 1 1 calc R
C407 C 0.6115(5) 1.1562(5) 0.12323(16) 0.0116(16) Uani 1 1 d .
N407 N 0.4952(4) 1.1051(4) 0.12084(14) 0.0145(14) Uani 1 1 d .
O307 O 0.4452(3) 1.0129(4) 0.12793(12) 0.0236(13) Uani 1 1 d .
O407 O 0.4592(3) 1.1585(4) 0.11191(11) 0.0216(12) Uani 1 1 d .
C507 C 0.6673(5) 1.2617(5) 0.12602(15) 0.0139(16) Uani 1 1 d .
H507 H 0.6343 1.3023 0.1266 0.017 Uiso 1 1 calc R
C607 C 0.7739(5) 1.3069(5) 0.12799(17) 0.0141(17) Uani 1 1 d .
N607 N 0.8338(5) 1.4203(4) 0.13175(15) 0.0215(15) Uani 1 1 d .
O507 O 0.8293(5) 1.4551(4) 0.15554(14) 0.071(2) Uani 1 1 d .
O607 O 0.8824(5) 1.4706(4) 0.11066(13) 0.061(2) Uani 1 1 d .
Br08 Br 0.34459(5) 0.31947(5) 0.126761(18) 0.02212(19) Uani 1 1 d .
C108 C 0.4144(5) 0.4657(5) 0.12592(17) 0.0169(18) Uani 1 1 d .
C208 C 0.3612(5) 0.5186(5) 0.12317(17) 0.0121(16) Uani 1 1 d .
N208 N 0.2453(4) 0.4619(4) 0.12248(15) 0.0150(14) Uani 1 1 d .
O108 O 0.2000(4) 0.4178(4) 0.14517(13) 0.0453(16) Uani 1 1 d .
O208 O 0.2045(4) 0.4624(4) 0.09917(12) 0.0396(15) Uani 1 1 d .
C308 C 0.4085(5) 0.6262(5) 0.12192(16) 0.0134(17) Uani 1 1 d .
H308 H 0.3701 0.6615 0.1212 0.016 Uiso 1 1 calc R
C408 C 0.5181(5) 0.6789(5) 0.12182(18) 0.0159(18) Uani 1 1 d .
N408 N 0.5718(5) 0.7935(5) 0.11894(15) 0.0209(16) Uani 1 1 d .
O308 O 0.5225(4) 0.8378(3) 0.12186(13) 0.0302(15) Uani 1 1 d .
O408 O 0.6660(3) 0.8380(4) 0.11345(12) 0.0258(13) Uani 1 1 d .
C508 C 0.5736(5) 0.6297(5) 0.12426(17) 0.0131(17) Uani 1 1 d .
H508 H 0.6474 0.6684 0.1248 0.016 Uiso 1 1 calc R
C608 C 0.5221(5) 0.5234(5) 0.12600(17) 0.0132(17) Uani 1 1 d .
N608 N 0.5812(4) 0.4711(4) 0.12941(16) 0.0179(15) Uani 1 1 d .
O508 O 0.6191(4) 0.4567(5) 0.10640(13) 0.0486(17) Uani 1 1 d .
O608 O 0.5937(4) 0.4451(4) 0.15448(12) 0.0358(14) Uani 1 1 d .
Br09 Br -0.03995(6) 0.95489(6) 0.122191(18) 0.0227(2) Uani 1 1 d .
C109 C 0.0315(5) 0.8809(5) 0.12329(17) 0.0113(16) Uani 1 1 d .
C209 C 0.1373(5) 0.9278(5) 0.12586(19) 0.0143(18) Uani 1 1 d .
N209 N 0.2014(5) 1.0434(5) 0.12739(18) 0.0273(18) Uani 1 1 d .
O109 O 0.1941(4) 1.0926(4) 0.10617(13) 0.0384(15) Uani 1 1 d .
O209 O 0.2578(4) 1.0809(3) 0.14929(13) 0.0348(14) Uani 1 1 d .
C309 C 0.1923(5) 0.8761(5) 0.12743(16) 0.0131(17) Uani 1 1 d .
H309 H 0.2660 0.9118 0.1288 0.016 Uiso 1 1 calc R
C409 C 0.1327(5) 0.7674(5) 0.12683(16) 0.0154(18) Uani 1 1 d .
N409 N 0.1895(5) 0.7097(4) 0.12780(15) 0.0226(16) Uani 1 1 d .
O309 O 0.2823(4) 0.7559(4) 0.13261(13) 0.0314(15) Uani 1 1 d .
O409 O 0.1370(4) 0.6136(4) 0.12372(14) 0.0360(16) Uani 1 1 d .
C509 C 0.0270(5) 0.7147(5) 0.12505(16) 0.0130(17) Uani 1 1 d .
H509 H -0.0115 0.6410 0.1250 0.016 Uiso 1 1 calc R
C609 C -0.0218(5) 0.7721(5) 0.12338(17) 0.0170(18) Uani 1 1 d .
N609 N -0.1375(4) 0.7135(4) 0.12277(15) 0.0162(15) Uani 1 1 d .
O509 O -0.1814(3) 0.6510(4) 0.14319(12) 0.0264(12) Uani 1 1 d .
O609 O -0.1795(3) 0.7308(3) 0.10175(11) 0.0262(12) Uani 1 1 d .
Br10 Br 0.54476(6) 0.11784(5) 0.041531(18) 0.02117(19) Uani 1 1 d .
C110 C 0.4769(5) 0.1946(5) 0.04300(17) 0.0126(16) Uani 1 1 d U
C210 C 0.3675(5) 0.1458(5) 0.04387(16) 0.0127(15) Uani 1 1 d U
N210 N 0.3079(4) 0.0315(4) 0.04412(16) 0.0169(15) Uani 1 1 d U
O110 O 0.2896(4) -0.0124(4) 0.06881(13) 0.0482(17) Uani 1 1 d .
O210 O 0.2813(4) -0.0124(4) 0.02022(13) 0.0485(17) Uani 1 1 d .
C310 C 0.3153(5) 0.1995(5) 0.04516(16) 0.0121(16) Uani 1 1 d U
H310 H 0.2416 0.1641 0.0463 0.014 Uiso 1 1 calc R
C410 C 0.3720(5) 0.3057(5) 0.04482(17) 0.0140(17) Uani 1 1 d .
N410 N 0.3180(4) 0.3660(4) 0.04697(14) 0.0180(15) Uani 1 1 d .
O310 O 0.2241(4) 0.3192(4) 0.04348(14) 0.0355(16) Uani 1 1 d .
O410 O 0.3713(4) 0.4589(3) 0.05302(12) 0.0249(13) Uani 1 1 d .
C510 C 0.4803(5) 0.3599(5) 0.04338(16) 0.0128(17) Uani 1 1 d .
H510 H 0.5189 0.4337 0.0430 0.015 Uiso 1 1 calc R
C610 C 0.5289(5) 0.3014(5) 0.04251(16) 0.0138(17) Uani 1 1 d .
N610 N 0.6439(4) 0.3580(4) 0.04051(15) 0.0161(15) Uani 1 1 d .
O510 O 0.6837(3) 0.4066(4) 0.01756(12) 0.0316(13) Uani 1 1 d .
O610 O 0.6895(3) 0.3508(4) 0.06265(12) 0.0369(14) Uani 1 1 d .
Br11 Br -0.45954(5) -0.24034(5) 0.040063(18) 0.02099(18) Uani 1 1 d .
C111 C -0.3148(5) -0.1761(5) 0.04021(17) 0.0132(17) Uani 1 1 d .
C211 C -0.2529(5) -0.0670(5) 0.03865(17) 0.0121(17) Uani 1 1 d .
N211 N -0.3023(4) -0.0025(5) 0.03783(16) 0.0213(16) Uani 1 1 d .
O111 O -0.3531(4) -0.0048(4) 0.05978(13) 0.0333(15) Uani 1 1 d .
O211 O -0.2883(4) 0.0503(4) 0.01523(13) 0.0330(13) Uani 1 1 d .
C311 C -0.1455(5) -0.0159(5) 0.03779(16) 0.0137(17) Uani 1 1 d .
H311 H -0.1058 0.0578 0.0368 0.016 Uiso 1 1 calc R
C411 C -0.0986(5) -0.0743(5) 0.03837(17) 0.0129(17) Uani 1 1 d .
N411 N 0.0147(4) -0.0241(5) 0.03804(16) 0.0235(17) Uani 1 1 d .
O311 O 0.0627(4) 0.0700(4) 0.03354(14) 0.0369(17) Uani 1 1 d .
O411 O 0.0555(4) -0.0763(4) 0.04327(14) 0.0359(16) Uani 1 1 d .
C511 C -0.1555(5) -0.1835(6) 0.03831(17) 0.0203(19) Uani 1 1 d .
H511 H -0.1221 -0.2238 0.0375 0.024 Uiso 1 1 calc R
C611 C -0.2610(5) -0.2287(5) 0.03952(16) 0.0105(16) Uani 1 1 d .
N611 N -0.3200(5) -0.3439(4) 0.03995(15) 0.0180(15) Uani 1 1 d .
O511 O -0.2987(3) -0.3881(3) 0.02007(12) 0.0281(13) Uani 1 1 d .
O611 O -0.3837(4) -0.3876(3) 0.06021(12) 0.0298(13) Uani 1 1 d .
Br12 Br 0.16758(6) 0.75995(5) 0.03958(2) 0.0265(2) Uani 1 1 d .
C112 C 0.0953(5) 0.6155(5) 0.04196(17) 0.0143(17) Uani 1 1 d .
C212 C 0.1471(5) 0.5580(5) 0.0428(2) 0.0182(19) Uani 1 1 d .
N212 N 0.2622(5) 0.6117(4) 0.04190(17) 0.0225(17) Uani 1 1 d .
O112 O 0.3098(4) 0.6750(4) 0.06242(13) 0.0353(14) Uani 1 1 d .
O212 O 0.3022(3) 0.5906(4) 0.02132(13) 0.0298(13) Uani 1 1 d .
C312 C 0.0958(5) 0.4508(5) 0.04366(16) 0.0128(17) Uani 1 1 d .
H312 H 0.1326 0.4138 0.0429 0.015 Uiso 1 1 calc R
C412 C -0.0105(5) 0.4000(5) 0.04564(16) 0.0122(16) Uani 1 1 d .
N412 N -0.0672(4) 0.2862(4) 0.04750(14) 0.0169(14) Uani 1 1 d .
O312 O -0.0227(4) 0.2402(3) 0.03819(13) 0.0259(14) Uani 1 1 d .
O412 O -0.1569(3) 0.2432(3) 0.05768(10) 0.0198(11) Uani 1 1 d .
C512 C -0.0676(5) 0.4509(5) 0.04537(16) 0.0133(16) Uani 1 1 d .
H512 H -0.1411 0.4144 0.0473 0.016 Uiso 1 1 calc R
C612 C -0.0111(5) 0.5574(5) 0.04215(16) 0.0140(16) Uani 1 1 d .
N612 N -0.0699(4) 0.6131(4) 0.03908(16) 0.0206(16) Uani 1 1 d .
O512 O -0.1186(4) 0.6148(4) 0.06104(12) 0.0413(15) Uani 1 1 d .
O612 O -0.0688(4) 0.6502(4) 0.01429(13) 0.0511(17) Uani 1 1 d .

loop_
_atom_site_aniso_label
_atom_site_aniso_U_11
_atom_site_aniso_U_22
_atom_site_aniso_U_33
_atom_site_aniso_U_23
_atom_site_aniso_U_13
_atom_site_aniso_U_12
Br01 0.0119(4) 0.0213(4) 0.0213(5) 0.0004(3) 0.0006(3) 0.0034(3)
C101 0.009(3) 0.025(4) 0.004(4) 0.002(3) 0.004(3) 0.007(3)
C201 0.020(4) 0.011(3) 0.009(4) -0.001(3) 0.001(3) 0.012(3)
N201 0.016(3) 0.017(3) 0.013(4) 0.002(3) -0.003(3) 0.011(3)
O101 0.027(3) 0.032(3) 0.023(3) 0.003(3) 0.008(3) 0.018(2)
O201 0.025(3) 0.021(2) 0.019(3) 0.001(2) -0.001(2) 0.015(2)
C301 0.011(3) 0.021(4) 0.004(4) 0.003(3) 0.002(3) 0.004(3)
C401 0.011(3) 0.019(4) 0.007(4) -0.002(3) -0.001(3) 0.008(3)
N401 0.016(3) 0.029(4) 0.024(4) -0.001(3) -0.002(3) 0.009(3)
O301 0.014(3) 0.025(3) 0.035(4) 0.007(3) 0.002(2) 0.003(2)
O401 0.023(3) 0.055(4) 0.042(4) 0.005(3) -0.002(3) 0.031(3)
C501 0.017(4) 0.021(4) 0.014(4) 0.000(3) -0.001(3) 0.014(3)
C601 0.019(4) 0.009(3) 0.005(4) 0.002(3) -0.001(3) 0.002(3)
N601 0.025(4) 0.015(3) 0.022(4) 0.004(3) -0.002(3) 0.010(3)
O501 0.039(3) 0.025(3) 0.037(4) -0.003(3) 0.010(3) 0.016(2)
O601 0.065(4) 0.024(3) 0.033(4) 0.004(3) 0.017(3) 0.014(3)
Br02 0.0222(4) 0.0101(3) 0.0251(5) 0.0002(3) -0.0006(3) 0.0057(3)
C102 0.016(4) 0.011(3) 0.012(4) 0.001(3) 0.000(3) 0.009(3)
C202 0.007(3) 0.015(3) 0.011(4) -0.001(3) 0.006(3) 0.003(3)
N202 0.016(3) 0.022(3) 0.023(4) -0.004(3) -0.002(3) 0.012(3)
O102 0.013(3) 0.035(3) 0.026(4) 0.005(3) 0.004(2) 0.008(2)
O202 0.022(3) 0.048(3) 0.028(3) 0.012(3) -0.008(2) 0.014(2)
C302 0.016(4) 0.020(4) 0.013(5) 0.002(3) 0.000(3) 0.010(3)
C402 0.016(4) 0.007(3) 0.013(5) 0.000(3) 0.005(3) 0.000(3)
N402 0.022(4) 0.014(3) 0.021(4) -0.001(3) 0.000(3) 0.002(3)
O302 0.030(3) 0.016(3) 0.066(5) -0.005(3) 0.006(3) 0.013(3)
O402 0.016(3) 0.017(3) 0.031(4) 0.003(2) -0.002(2) -0.001(2)
C502 0.009(3) 0.025(4) 0.014(4) -0.005(3) 0.000(3) 0.011(3)
C602 0.019(4) 0.012(3) 0.009(4) -0.003(3) 0.003(3) 0.007(3)
N602 0.017(3) 0.025(4) 0.019(4) -0.001(3) -0.002(3) 0.013(3)
O502 0.046(3) 0.044(3) 0.022(3) -0.001(3) 0.003(3) 0.037(3)
O602 0.066(4) 0.065(4) 0.016(3) 0.003(3) -0.003(3) 0.055(3)
Br03 0.0276(4) 0.0259(4) 0.0226(5) -0.0012(4) -0.0008(4) 0.0215(4)
C103 0.026(4) 0.020(4) 0.009(4) 0.001(3) 0.001(3) 0.015(3)
C203 0.023(4) 0.014(4) 0.012(4) 0.001(3) 0.004(3) 0.010(3)
N203 0.027(4) 0.013(3) 0.032(5) -0.006(3) -0.002(4) 0.006(3)
O103 0.028(3) 0.019(3) 0.037(4) 0.006(3) -0.006(3) 0.007(2)
O203 0.089(5) 0.029(3) 0.033(4) -0.015(3) 0.007(4) 0.007(3)
C303 0.024(4) 0.016(4) 0.014(4) 0.002(3) -0.002(3) 0.012(3)
C403 0.021(4) 0.015(4) 0.022(5) -0.002(3) 0.003(3) 0.017(3)
N403 0.030(4) 0.030(4) 0.022(4) -0.005(3) -0.002(3) 0.025(3)
O303 0.016(3) 0.031(3) 0.038(4) -0.004(3) -0.002(3) 0.011(2)
O403 0.037(3) 0.021(3) 0.034(4) 0.011(3) 0.006(3) 0.019(3)
C503 0.014(4) 0.009(3) 0.014(4) -0.006(3) -0.003(3) 0.004(3)
C603 0.014(4) 0.025(4) 0.007(4) 0.000(3) 0.003(3) 0.012(3)
N603 0.017(3) 0.021(3) 0.017(4) -0.001(3) -0.002(3) 0.008(3)
O503 0.024(3) 0.063(4) 0.029(4) -0.026(3) -0.008(3) 0.012(3)
O603 0.017(3) 0.074(4) 0.019(3) -0.010(3) 0.002(2) 0.018(3)
Br04 0.0234(4) 0.0112(3) 0.0268(5) 0.0001(3) -0.0012(4) 0.0061(3)
C104 0.015(4) 0.007(3) 0.016(4) 0.002(3) 0.008(3) 0.002(3)
C204 0.010(3) 0.014(4) 0.017(5) -0.002(3) -0.007(3) 0.007(3)
N204 0.014(3) 0.016(3) 0.020(4) -0.001(3) 0.000(3) 0.010(3)
O104 0.022(3) 0.031(3) 0.027(4) 0.011(3) 0.006(3) 0.012(2)
O204 0.020(3) 0.045(3) 0.026(3) 0.005(3) -0.008(2) 0.015(2)
C304 0.027(4) 0.014(4) 0.005(4) 0.000(3) -0.002(3) 0.015(3)
C404 0.021(4) 0.008(3) 0.013(5) 0.002(3) 0.000(3) 0.007(3)
N404 0.021(3) 0.015(3) 0.020(4) -0.003(3) -0.005(3) 0.006(3)
O304 0.033(3) 0.021(3) 0.054(4) 0.005(3) 0.004(3) 0.018(3)
O404 0.016(3) 0.016(3) 0.035(4) -0.003(2) -0.003(2) -0.003(2)
C504 0.010(4) 0.019(4) 0.008(4) -0.001(3) -0.003(3) 0.003(3)
C604 0.015(4) 0.013(3) 0.022(5) 0.000(3) -0.001(3) 0.013(3)
N604 0.021(4) 0.015(3) 0.031(5) -0.004(3) -0.003(3) 0.006(3)
O504 0.046(3) 0.044(3) 0.020(3) -0.004(3) 0.005(3) 0.038(3)
O604 0.052(3) 0.054(3) 0.027(4) 0.008(3) 0.001(3) 0.045(3)
Br05 0.0249(4) 0.0252(4) 0.0220(5) -0.0008(4) -0.0010(3) 0.0194(3)
C105 0.019(4) 0.021(4) 0.006(4) 0.000(3) 0.003(3) 0.017(3)
C205 0.010(3) 0.013(4) 0.019(5) -0.002(3) -0.001(3) 0.005(3)
N205 0.014(3) 0.020(4) 0.040(6) -0.004(4) 0.001(3) 0.011(3)
O105 0.038(3) 0.017(3) 0.031(4) 0.008(3) -0.005(3) 0.009(2)
O205 0.086(5) 0.024(3) 0.032(4) -0.011(3) 0.005(3) 0.008(3)
C305 0.009(4) 0.020(4) 0.017(5) 0.002(3) 0.005(3) 0.007(3)
C405 0.018(4) 0.029(4) 0.013(4) 0.001(3) -0.002(3) 0.016(3)
N405 0.026(4) 0.023(3) 0.017(4) -0.006(3) -0.002(3) 0.016(3)
O305 0.015(3) 0.033(3) 0.063(5) -0.010(3) 0.001(3) 0.017(3)
O405 0.035(3) 0.019(3) 0.044(4) 0.008(3) 0.000(3) 0.018(3)
C505 0.024(4) 0.017(4) 0.012(4) -0.003(3) 0.003(3) 0.013(3)
C605 0.010(3) 0.014(3) 0.010(4) -0.003(3) -0.003(3) 0.002(3)
N605 0.011(3) 0.016(3) 0.016(4) -0.002(3) 0.000(3) -0.001(3)
O505 0.020(3) 0.116(5) 0.022(4) -0.032(4) -0.008(3) 0.005(3)
O605 0.015(3) 0.093(5) 0.019(4) -0.010(3) 0.002(3) 0.020(3)
Br06 0.0119(4) 0.0232(4) 0.0202(5) -0.0002(3) 0.0004(3) 0.0032(3)
C106 0.011(4) 0.019(4) 0.005(4) -0.002(3) 0.000(3) 0.004(3)
C206 0.017(4) 0.014(4) 0.007(4) 0.000(3) 0.001(3) 0.008(3)
N206 0.012(3) 0.017(3) 0.020(4) -0.002(3) -0.001(3) 0.006(3)
O106 0.029(3) 0.033(3) 0.022(3) 0.004(2) 0.007(3) 0.023(2)
O206 0.031(3) 0.025(3) 0.014(3) 0.002(2) 0.001(2) 0.017(2)
C306 0.016(4) 0.004(3) 0.010(4) 0.001(3) 0.004(3) 0.001(3)
C406 0.008(3) 0.011(3) 0.013(4) 0.003(3) 0.003(3) 0.002(3)
N406 0.015(3) 0.025(3) 0.013(4) -0.009(3) -0.002(3) 0.008(3)
O306 0.016(3) 0.028(3) 0.020(3) -0.006(3) -0.003(2) 0.006(2)
O406 0.018(3) 0.032(3) 0.037(4) 0.005(3) -0.003(3) 0.016(3)
C506 0.020(4) 0.016(4) 0.014(4) -0.008(3) -0.010(3) 0.010(3)
C606 0.018(4) 0.006(3) 0.006(4) 0.000(3) -0.001(3) 0.004(3)
N606 0.022(4) 0.009(3) 0.032(5) 0.000(3) 0.003(3) 0.009(3)
O506 0.041(3) 0.022(3) 0.044(4) -0.013(3) 0.001(3) 0.015(2)
O606 0.075(4) 0.017(3) 0.039(4) 0.005(3) 0.021(4) 0.008(3)
Br07 0.0109(3) 0.0239(4) 0.0235(5) -0.0012(4) -0.0001(3) 0.0054(3)
C107 0.019(4) 0.016(4) 0.011(4) 0.000(3) -0.001(3) 0.012(3)
C207 0.022(4) 0.011(4) 0.009(4) 0.002(3) -0.001(3) 0.010(3)
N207 0.021(3) 0.017(3) 0.027(4) -0.005(3) -0.006(3) 0.014(3)
O107 0.038(3) 0.037(3) 0.032(4) 0.005(3) 0.015(3) 0.027(3)
O207 0.044(3) 0.032(3) 0.020(3) 0.005(3) -0.001(3) 0.027(3)
C307 0.013(4) 0.010(3) 0.009(4) 0.005(3) 0.003(3) 0.005(3)
C407 0.006(3) 0.017(4) 0.009(4) 0.000(3) -0.003(3) 0.004(3)
N407 0.007(3) 0.018(3) 0.016(4) -0.007(3) -0.003(3) 0.005(3)
O307 0.016(3) 0.011(3) 0.033(4) 0.000(2) -0.002(2) -0.001(2)
O407 0.017(3) 0.031(3) 0.020(3) -0.003(2) -0.006(2) 0.015(2)
C507 0.021(4) 0.020(4) 0.004(4) 0.006(3) 0.005(3) 0.012(3)
C607 0.009(3) 0.013(4) 0.018(5) 0.001(3) -0.001(3) 0.003(3)
N607 0.030(4) 0.014(3) 0.020(4) 0.000(3) -0.006(3) 0.011(3)
O507 0.134(6) 0.025(3) 0.027(4) -0.006(3) 0.014(4) 0.019(4)
O607 0.105(5) 0.019(3) 0.017(4) -0.001(3) 0.016(4) 0.000(3)
Br08 0.0275(4) 0.0096(4) 0.0241(5) 0.0004(3) 0.0027(4) 0.0054(3)
C108 0.026(4) 0.008(3) 0.013(5) 0.002(3) 0.001(4) 0.007(3)
C208 0.014(4) 0.011(4) 0.007(4) -0.003(3) 0.000(3) 0.003(3)
N208 0.011(3) 0.014(3) 0.018(4) 0.006(3) 0.006(3) 0.005(3)
O108 0.018(3) 0.079(4) 0.018(4) 0.011(3) 0.003(3) 0.008(3)
O208 0.020(3) 0.072(4) 0.017(3) 0.005(3) -0.003(3) 0.016(3)
C308 0.014(4) 0.013(4) 0.012(4) 0.004(3) 0.000(3) 0.005(3)
C408 0.021(4) 0.009(4) 0.018(5) 0.005(3) 0.002(3) 0.008(3)
N408 0.025(4) 0.017(3) 0.018(4) 0.001(3) -0.001(3) 0.008(3)
O308 0.029(3) 0.007(3) 0.056(4) 0.009(3) 0.014(3) 0.009(2)
O408 0.013(3) 0.023(3) 0.033(4) 0.001(3) 0.000(2) 0.003(2)
C508 0.013(4) 0.012(4) 0.010(4) -0.002(3) -0.005(3) 0.003(3)
C608 0.015(4) 0.019(4) 0.012(5) 0.000(3) -0.002(3) 0.013(3)
N608 0.020(3) 0.015(3) 0.019(4) -0.001(3) 0.003(3) 0.009(3)
O508 0.086(4) 0.087(5) 0.020(4) 0.005(3) 0.005(3) 0.079(4)
O608 0.049(3) 0.061(4) 0.018(3) 0.012(3) 0.003(3) 0.042(3)
Br09 0.0280(4) 0.0225(4) 0.0276(5) -0.0043(4) -0.0044(4) 0.0202(4)
C109 0.014(4) 0.015(4) 0.007(4) 0.003(3) 0.005(3) 0.009(3)
C209 0.016(4) 0.008(4) 0.017(5) 0.001(3) 0.005(3) 0.004(3)
N209 0.020(4) 0.009(3) 0.047(6) 0.000(4) 0.007(4) 0.003(3)
O109 0.045(3) 0.020(3) 0.047(4) 0.010(3) -0.005(3) 0.013(3)
O209 0.030(3) 0.019(3) 0.043(4) -0.011(3) -0.006(3) 0.003(2)
C309 0.006(3) 0.017(4) 0.008(4) -0.003(3) -0.004(3) 0.000(3)
C409 0.020(4) 0.017(4) 0.014(5) 0.001(3) 0.000(3) 0.013(3)
N409 0.025(4) 0.018(3) 0.028(4) -0.001(3) 0.006(3) 0.014(3)
O309 0.017(3) 0.031(3) 0.052(4) -0.009(3) -0.008(3) 0.016(2)
O409 0.036(3) 0.015(3) 0.061(5) -0.001(3) -0.009(3) 0.016(3)
C509 0.006(3) 0.009(3) 0.020(5) 0.002(3) 0.000(3) 0.002(3)
C609 0.016(4) 0.017(4) 0.018(5) 0.005(3) 0.005(3) 0.008(3)
N609 0.012(3) 0.020(3) 0.020(4) -0.008(3) -0.001(3) 0.011(3)
O509 0.016(3) 0.030(3) 0.023(3) 0.012(3) 0.006(2) 0.004(2)
O609 0.016(2) 0.034(3) 0.026(3) 0.000(2) -0.009(2) 0.011(2)
Br10 0.0254(4) 0.0231(4) 0.0247(5) -0.0028(4) -0.0008(4) 0.0193(4)
C110 0.021(3) 0.010(3) 0.007(4) 0.007(3) 0.002(3) 0.008(3)
C210 0.024(3) 0.005(3) 0.009(4) -0.004(3) -0.002(3) 0.007(3)
N210 0.021(3) 0.009(3) 0.024(4) 0.001(3) 0.001(3) 0.010(3)
O110 0.084(4) 0.018(3) 0.021(4) 0.010(3) -0.003(3) 0.009(3)
O210 0.085(5) 0.017(3) 0.016(4) -0.006(3) 0.003(3) 0.005(3)
C310 0.003(3) 0.016(4) 0.012(4) 0.000(3) -0.001(3) 0.000(3)
C410 0.022(4) 0.022(4) 0.008(4) -0.003(3) -0.004(3) 0.019(3)
N410 0.016(3) 0.016(3) 0.020(4) -0.001(3) 0.000(3) 0.006(3)
O310 0.022(3) 0.031(3) 0.062(5) -0.011(3) -0.010(3) 0.019(3)
O410 0.025(3) 0.019(3) 0.036(4) -0.001(3) -0.001(3) 0.015(2)
C510 0.012(4) 0.009(3) 0.016(5) -0.001(3) 0.003(3) 0.005(3)
C610 0.011(4) 0.021(4) 0.011(4) -0.004(3) 0.001(3) 0.010(3)
N610 0.014(3) 0.018(3) 0.021(4) -0.003(3) -0.001(3) 0.011(3)
O510 0.022(3) 0.034(3) 0.036(4) 0.019(3) 0.010(3) 0.012(2)
O610 0.017(3) 0.059(4) 0.031(4) 0.003(3) -0.006(3) 0.016(3)
Br11 0.0110(4) 0.0257(4) 0.0234(5) 0.0027(4) -0.0010(3) 0.0069(3)
C111 0.008(3) 0.021(4) 0.013(5) -0.004(3) 0.005(3) 0.009(3)
C211 0.011(4) 0.007(3) 0.019(5) 0.006(3) 0.002(3) 0.004(3)
N211 0.018(3) 0.024(4) 0.029(5) -0.003(3) -0.001(3) 0.015(3)
O111 0.038(3) 0.035(3) 0.041(4) 0.000(3) 0.011(3) 0.029(3)
O211 0.046(3) 0.030(3) 0.037(4) 0.009(3) 0.000(3) 0.030(3)
C311 0.011(3) 0.009(3) 0.016(5) -0.006(3) -0.002(3) 0.001(3)
C411 0.013(4) 0.016(4) 0.009(4) -0.006(3) -0.001(3) 0.006(3)
N411 0.017(3) 0.018(4) 0.036(5) 0.000(3) 0.001(3) 0.010(3)
O311 0.018(3) 0.010(3) 0.076(5) 0.003(3) -0.003(3) 0.003(2)
O411 0.018(3) 0.034(3) 0.059(5) -0.004(3) -0.007(3) 0.015(3)
C511 0.023(4) 0.024(4) 0.018(5) -0.005(4) -0.001(4) 0.016(4)
C611 0.010(4) 0.012(4) 0.007(4) 0.004(3) 0.004(3) 0.003(3)
N611 0.028(4) 0.013(3) 0.017(4) 0.000(3) -0.005(3) 0.014(3)
O511 0.031(3) 0.018(3) 0.035(4) -0.005(3) 0.000(3) 0.013(2)
O611 0.031(3) 0.018(3) 0.029(4) 0.004(2) 0.012(3) 0.003(2)
Br12 0.0301(4) 0.0103(4) 0.0333(5) 0.0002(4) -0.0016(4) 0.0057(3)
C112 0.018(4) 0.007(3) 0.012(5) -0.004(3) -0.004(3) 0.001(3)
C212 0.017(4) 0.015(4) 0.018(5) 0.003(3) -0.007(3) 0.004(3)
N212 0.016(4) 0.011(3) 0.036(5) 0.007(3) -0.001(3) 0.003(3)
O112 0.023(3) 0.025(3) 0.040(4) -0.003(3) -0.011(3) -0.001(2)
O212 0.020(3) 0.041(3) 0.034(4) 0.006(3) 0.004(3) 0.020(3)
C312 0.014(4) 0.018(4) 0.009(4) -0.005(3) -0.007(3) 0.010(3)
C412 0.016(4) 0.013(4) 0.009(4) 0.002(3) 0.002(3) 0.008(3)
N412 0.016(3) 0.017(3) 0.015(4) 0.002(3) -0.003(3) 0.006(3)
O312 0.023(3) 0.018(3) 0.043(4) -0.008(3) 0.005(3) 0.015(2)
O412 0.015(2) 0.021(3) 0.015(3) 0.004(2) 0.000(2) 0.003(2)
C512 0.014(4) 0.016(4) 0.014(4) 0.003(3) 0.004(3) 0.011(3)
C612 0.021(4) 0.019(4) 0.010(4) -0.001(3) -0.001(3) 0.016(3)
N612 0.025(4) 0.016(3) 0.032(5) -0.004(3) -0.003(3) 0.018(3)
O512 0.064(4) 0.065(4) 0.025(4) -0.001(3) 0.009(3) 0.055(3)
O612 0.083(4) 0.082(4) 0.031(4) 0.026(3) 0.016(3) 0.073(4)

loop_
_atom_type_symbol
_atom_type_description
_atom_type_scat_dispersion_real
_atom_type_scat_dispersion_imag
_atom_type_scat_source
C C 0.0033 0.0016 'International Tables Vol C Tables 4.2.6.8 and 6.1.1.4'
H H 0.0000 0.0000 'International Tables Vol C Tables 4.2.6.8 and 6.1.1.4'
N N 0.0061 0.0033 'International Tables Vol C Tables 4.2.6.8 and 6.1.1.4'
O O 0.0106 0.0060 'International Tables Vol C Tables 4.2.6.8 and 6.1.1.4'
Br Br -0.2901 2.4595 'International Tables Vol C Tables 4.2.6.8 and 6.1.1.4'

loop_
_geom_angle_atom_site_label_1
_geom_angle_atom_site_label_2
_geom_angle_atom_site_label_3
_geom_angle
_geom_angle_site_symmetry_3
C101 Br01 O102 175.3(2) 1_665
C201 C101 C601 116.1(6) .
C201 C101 Br01 121.4(5) .
C601 C101 Br01 122.4(5) .
C301 C201 C101 123.8(6) .
C301 C201 N201 115.4(5) .
C101 C201 N201 120.7(5) .
O201 N201 O101 125.8(5) .
O201 N201 C201 116.9(5) .
O101 N201 C201 117.2(5) .
C201 C301 C401 117.1(6) .
C201 C301 H301 121.5 .
C401 C301 H301 121.5 .
C501 C401 C301 122.0(6) .
C501 C401 N401 119.5(6) .
C301 C401 N401 118.5(6) .
O401 N401 O301 124.6(6) .
O401 N401 C401 118.1(6) .
O301 N401 C401 117.3(6) .
C401 C501 C601 118.0(6) .
C401 C501 H501 121.0 .
C601 C501 H501 121.0 .
C501 C601 C101 122.9(6) .
C501 C601 N601 117.3(6) .
C101 C601 N601 119.9(6) .
O501 N601 O601 124.9(6) .
O501 N601 C601 118.7(6) .
O601 N601 C601 116.3(6) .
C102 Br02 O103 164.3(2) 1_545
C602 C102 C202 115.8(5) .
C602 C102 Br02 121.1(5) .
C202 C102 Br02 123.0(5) .
C302 C202 C102 122.2(6) .
C302 C202 N202 118.1(6) .
C102 C202 N202 119.8(5) .
O202 N202 O102 125.7(6) .
O202 N202 C202 117.3(6) .
O102 N202 C202 117.0(6) .
C402 C302 C202 118.5(6) .
C402 C302 H302 120.8 .
C202 C302 H302 120.8 .
C302 C402 C502 122.5(6) .
C302 C402 N402 119.1(6) .
C502 C402 N402 118.4(6) .
O302 N402 O402 126.0(6) .
O302 N402 C402 116.6(6) .
O402 N402 C402 117.4(6) .
C402 C502 C602 117.1(6) .
C402 C502 H502 121.4 .
C602 C502 H502 121.4 .
C502 C602 C102 124.0(6) .
C502 C602 N602 117.1(6) .
C102 C602 N602 118.9(6) .
O602 N602 O502 125.0(6) .
O602 N602 C602 117.8(6) .
O502 N602 C602 117.2(6) .
C103 Br03 O101 173.2(2) 1_455
C603 C103 C203 115.3(6) .
C603 C103 Br03 124.6(5) .
C203 C103 Br03 120.1(5) .
C303 C203 C103 123.0(6) .
C303 C203 N203 117.3(6) .
C103 C203 N203 119.6(6) .
O203 N203 O103 126.1(6) .
O203 N203 C203 117.9(7) .
O103 N203 C203 115.9(7) .
C203 C303 C403 117.3(6) .
C203 C303 H303 121.4 .
C403 C303 H303 121.4 .
C503 C403 C303 123.5(6) .
C503 C403 N403 118.5(6) .
C303 C403 N403 117.9(6) .
O303 N403 O403 125.4(6) .
O303 N403 C403 117.1(6) .
O403 N403 C403 117.5(6) .
C403 C503 C603 116.7(6) .
C403 C503 H503 121.7 .
C603 C503 H503 121.7 .
C103 C603 C503 124.1(6) .
C103 C603 N603 118.4(6) .
C503 C603 N603 117.5(6) .
O503 N603 O603 123.7(6) .
O503 N603 C603 118.0(6) .
O603 N603 C603 118.3(6) .
C104 Br04 O105 160.6(2) 1_565
C604 C104 C204 115.1(5) .
C604 C104 Br04 121.4(5) .
C204 C104 Br04 123.5(5) .
C304 C204 C104 123.7(6) .
C304 C204 N204 117.2(6) .
C104 C204 N204 119.1(5) .
O204 N204 O104 125.8(6) .
O204 N204 C204 117.1(6) .
O104 N204 C204 117.2(6) .
C404 C304 C204 117.3(6) .
C404 C304 H304 121.3 .
C204 C304 H304 121.3 .
C304 C404 C504 122.9(6) .
C304 C404 N404 119.4(6) .
C504 C404 N404 117.6(6) .
O404 N404 O304 125.0(6) .
O404 N404 C404 118.3(5) .
O304 N404 C404 116.7(5) .
C604 C504 C404 116.7(6) .
C604 C504 H504 121.7 .
C404 C504 H504 121.7 .
C504 C604 C104 124.3(6) .
C504 C604 N604 117.4(6) .
C104 C604 N604 118.3(6) .
O604 N604 O504 124.4(6) .
O604 N604 C604 117.9(6) .
O504 N604 C604 117.7(7) .
C105 Br05 O106 172.1(2) 1_655
C205 C105 C605 114.9(6) .
C205 C105 Br05 121.9(5) .
C605 C105 Br05 123.2(5) .
C305 C205 C105 124.9(6) .
C305 C205 N205 115.9(6) .
C105 C205 N205 119.1(6) .
O105 N205 O205 124.7(6) .
O105 N205 C205 119.6(7) .
O205 N205 C205 115.7(7) .
C205 C305 C405 116.2(6) .
C205 C305 H305 121.9 .
C405 C305 H305 121.9 .
C505 C405 C305 122.4(6) .
C505 C405 N405 119.3(6) .
C305 C405 N405 118.3(6) .
O405 N405 O305 124.9(6) .
O405 N405 C405 117.8(6) .
O305 N405 C405 117.2(6) .
C605 C505 C405 117.3(6) .
C605 C505 H505 121.4 .
C405 C505 H505 121.4 .
C505 C605 C105 124.3(6) .
C505 C605 N605 116.7(6) .
C105 C605 N605 119.0(6) .
O605 N605 O505 124.8(6) .
O605 N605 C605 117.3(6) .
O505 N605 C605 117.8(6) .
C106 Br06 O104 175.5(2) 1_445
C606 C106 C206 115.6(6) .
C606 C106 Br06 123.6(5) .
C206 C106 Br06 120.7(5) .
C306 C206 C106 122.6(6) .
C306 C206 N206 116.7(6) .
C106 C206 N206 120.7(5) .
O206 N206 O106 125.0(6) .
O206 N206 C206 117.3(6) .
O106 N206 C206 117.7(6) .
C206 C306 C406 118.1(6) .
C206 C306 H306 121.0 .
C406 C306 H306 121.0 .
C306 C406 C506 123.0(6) .
C306 C406 N406 119.4(5) .
C506 C406 N406 117.5(5) .
O406 N406 O306 125.3(6) .
O406 N406 C406 118.8(6) .
O306 N406 C406 116.0(5) .
C606 C506 C406 116.2(6) .
C606 C506 H506 121.9 .
C406 C506 H506 121.9 .
C506 C606 C106 124.5(6) .
C506 C606 N606 115.9(6) .
C106 C606 N606 119.6(6) .
O506 N606 O606 124.8(6) .
O506 N606 C606 118.9(6) .
O606 N606 C606 116.3(6) .
C107 Br07 O108 171.4(2) 1_665
C607 C107 C207 117.3(6) .
C607 C107 Br07 121.9(5) .
C207 C107 Br07 120.8(5) .
C307 C207 C107 122.5(6) .
C307 C207 N207 118.2(6) .
C107 C207 N207 119.3(6) .
O107 N207 O207 125.8(6) .
O107 N207 C207 118.4(6) .
O207 N207 C207 115.8(6) .
C407 C307 C207 116.3(6) .
C407 C307 H307 121.8 .
C207 C307 H307 121.8 .
C507 C407 C307 124.1(6) .
C507 C407 N407 118.1(6) .
C307 C407 N407 117.8(6) .
O407 N407 O307 126.1(5) .
O407 N407 C407 117.4(5) .
O307 N407 C407 116.5(6) .
C407 C507 C607 117.1(6) .
C407 C507 H507 121.5 .
C607 C507 H507 121.5 .
C107 C607 C507 122.6(6) .
C107 C607 N607 120.4(6) .
C507 C607 N607 117.0(6) .
O507 N607 O607 124.6(6) .
O507 N607 C607 117.8(7) .
O607 N607 C607 117.6(7) .
C108 Br08 O109 158.3(3) 1_545
C208 C108 C608 117.6(6) .
C208 C108 Br08 121.4(5) .
C608 C108 Br08 120.8(5) .
C108 C208 C308 124.0(6) .
C108 C208 N208 120.8(6) .
C308 C208 N208 115.2(6) .
O208 N208 O108 124.8(6) .
O208 N208 C208 117.4(6) .
O108 N208 C208 117.8(6) .
C208 C308 C408 114.7(6) .
C208 C308 H308 122.6 .
C408 C308 H308 122.6 .
C508 C408 C308 123.1(6) .
C508 C408 N408 120.3(6) .
C308 C408 N408 116.6(6) .
O308 N408 O408 124.0(6) .
O308 N408 C408 119.4(6) .
O408 N408 C408 116.6(6) .
C408 C508 C608 119.1(7) .
C408 C508 H508 120.4 .
C608 C508 H508 120.4 .
C508 C608 C108 121.3(6) .
C508 C608 N608 119.2(6) .
C108 C608 N608 119.5(6) .
O608 N608 O508 122.5(6) .
O608 N608 C608 119.8(6) .
O508 N608 C608 117.6(6) .
C109 Br09 O107 163.7(2) 1_455
C209 C109 C609 115.5(6) .
C209 C109 Br09 123.2(5) .
C609 C109 Br09 121.3(5) .
C109 C209 C309 124.9(6) .
C109 C209 N209 119.9(6) .
C309 C209 N209 115.2(6) .
O209 N209 O109 125.4(6) .
O209 N209 C209 117.4(7) .
O109 N209 C209 117.2(7) .
C209 C309 C409 115.7(6) .
C209 C309 H309 122.2 .
C409 C309 H309 122.2 .
C509 C409 C309 123.1(6) .
C509 C409 N409 119.9(6) .
C309 C409 N409 117.0(6) .
O309 N409 O409 123.7(6) .
O309 N409 C409 119.7(6) .
O409 N409 C409 116.6(6) .
C409 C509 C609 117.6(6) .
C409 C509 H509 121.2 .
C609 C509 H509 121.2 .
C509 C609 C109 123.3(6) .
C509 C609 N609 116.9(6) .
C109 C609 N609 119.7(6) .
O609 N609 O509 125.8(6) .
O609 N609 C609 117.1(6) .
O509 N609 C609 117.0(6) .
C110 Br10 O111 162.5(3) 1_655
C610 C110 C210 115.6(6) .
C610 C110 Br10 122.8(5) .
C210 C110 Br10 121.5(5) .
C310 C210 C110 123.1(6) .
C310 C210 N210 119.0(6) .
C110 C210 N210 117.9(6) .
O210 N210 O110 124.4(6) .
O210 N210 C210 117.8(6) .
O110 N210 C210 117.8(6) .
C210 C310 C410 118.2(6) .
C210 C310 H310 120.9 .
C410 C310 H310 120.9 .
C310 C410 C510 122.2(6) .
C310 C410 N410 119.5(6) .
C510 C410 N410 118.3(6) .
O310 N410 O410 125.4(6) .
O310 N410 C410 117.5(6) .
O410 N410 C410 117.1(6) .
C610 C510 C410 117.0(6) .
C610 C510 H510 121.5 .
C410 C510 H510 121.5 .
C110 C610 C510 123.9(6) .
C110 C610 N610 118.7(6) .
C510 C610 N610 117.5(6) .
O510 N610 O610 126.2(6) .
O510 N610 C610 118.0(6) .
O610 N610 C610 115.8(6) .
C111 Br11 O112 161.0(2) 1_445
C611 C111 C211 115.1(6) .
C611 C111 Br11 124.0(5) .
C211 C111 Br11 120.7(5) .
C311 C211 C111 122.9(6) .
C311 C211 N211 117.2(6) .
C111 C211 N211 119.9(6) .
O111 N211 O211 124.8(6) .
O111 N211 C211 117.8(7) .
O211 N211 C211 117.4(6) .
C411 C311 C211 118.0(6) .
C411 C311 H311 121.0 .
C211 C311 H311 121.0 .
C311 C411 C511 122.2(6) .
C311 C411 N411 120.2(6) .
C511 C411 N411 117.6(6) .
O411 N411 O311 124.3(6) .
O411 N411 C411 119.0(6) .
O311 N411 C411 116.6(6) .
C611 C511 C411 116.7(6) .
C611 C511 H511 121.7 .
C411 C511 H511 121.7 .
C511 C611 C111 125.1(7) .
C511 C611 N611 116.1(6) .
C111 C611 N611 118.8(6) .
O611 N611 O511 124.9(6) .
O611 N611 C611 118.5(6) .
O511 N611 C611 116.6(6) .
C112 Br12 O210 167.0(3) 1_565
C612 C112 C212 115.3(6) .
C612 C112 Br12 123.0(5) .
C212 C112 Br12 121.7(5) .
C312 C212 C112 123.1(6) .
C312 C212 N212 116.4(6) .
C112 C212 N212 120.4(6) .
O212 N212 O112 125.1(6) .
O212 N212 C212 117.7(7) .
O112 N212 C212 117.2(7) .
C412 C312 C212 117.2(6) .
C412 C312 H312 121.4 .
C212 C312 H312 121.4 .
C312 C412 C512 123.2(6) .
C312 C412 N412 118.5(6) .
C512 C412 N412 118.2(6) .
O312 N412 O412 124.8(6) .
O312 N412 C412 117.5(5) .
O412 N412 C412 117.7(5) .
C612 C512 C412 116.0(6) .
C612 C512 H512 122.0 .
C412 C512 H512 122.0 .
C112 C612 C512 124.9(6) .
C112 C612 N612 117.7(6) .
C512 C612 N612 117.5(6) .
O512 N612 O612 125.2(6) .
O512 N612 C612 117.6(6) .
O612 N612 C612 117.2(6) .

loop_
_geom_bond_atom_site_label_1
_geom_bond_atom_site_label_2
_geom_bond_distance
_geom_bond_site_symmetry_2
Br01 C101 1.887(6) .
Br01 O102 2.970(4) 1_665
C101 C201 1.377(8) .
C101 C601 1.390(8) .
C201 C301 1.367(8) .
C201 N201 1.493(7) .
N201 O201 1.224(7) .
N201 O101 1.234(7) .
C301 C401 1.395(8) .
C301 H301 0.9500 .
C401 C501 1.368(8) .
C401 N401 1.460(8) .
N401 O401 1.222(7) .
N401 O301 1.237(7) .
C501 C601 1.372(8) .
C501 H501 0.9500 .
C601 N601 1.483(8) .
N601 O501 1.204(7) .
N601 O601 1.232(7) .
Br02 C102 1.868(6) .
Br02 O103 3.150(4) 1_545
C102 C602 1.389(8) .
C102 C202 1.394(8) .
C202 C302 1.387(8) .
C202 N202 1.474(7) .
N202 O202 1.209(7) .
N202 O102 1.235(7) .
C302 C402 1.368(9) .
C302 H302 0.9500 .
C402 C502 1.376(9) .
C402 N402 1.483(8) .
N402 O302 1.215(7) .
N402 O402 1.223(7) .
C502 C602 1.377(9) .
C502 H502 0.9500 .
C602 N602 1.476(8) .
N602 O602 1.200(7) .
N602 O502 1.224(7) .
Br03 C103 1.867(6) .
Br03 O101 3.008(4) 1_455
C103 C603 1.380(9) .
C103 C203 1.406(9) .
C203 C303 1.374(8) .
C203 N203 1.487(8) .
N203 O203 1.200(8) .
N203 O103 1.231(8) .
C303 C403 1.379(8) .
C303 H303 0.9500 .
C403 C503 1.362(8) .
C403 N403 1.481(8) .
N403 O303 1.217(7) .
N403 O403 1.230(7) .
C503 C603 1.386(8) .
C503 H503 0.9500 .
C603 N603 1.471(8) .
N603 O503 1.208(7) .
N603 O603 1.221(7) .
Br04 C104 1.868(6) .
Br04 O105 3.188(4) 1_565
C104 C604 1.392(8) .
C104 C204 1.393(8) .
C204 C304 1.371(8) .
C204 N204 1.482(8) .
N204 O204 1.216(7) .
N204 O104 1.237(7) .
C304 C404 1.371(9) .
C304 H304 0.9500 .
C404 C504 1.388(8) .
C404 N404 1.487(8) .
N404 O404 1.226(7) .
N404 O304 1.234(6) .
C504 C604 1.364(8) .
C504 H504 0.9500 .
C604 N604 1.474(8) .
N604 O604 1.219(7) .
N604 O504 1.232(7) .
Br05 C105 1.867(6) .
Br05 O106 2.993(4) 1_655
C105 C205 1.378(8) .
C105 C605 1.382(8) .
C205 C305 1.363(8) .
C205 N205 1.490(8) .
N205 O105 1.200(8) .
N205 O205 1.234(8) .
C305 C405 1.390(9) .
C305 H305 0.9500 .
C405 C505 1.376(9) .
C405 N405 1.474(8) .
N405 O405 1.211(7) .
N405 O305 1.234(7) .
C505 C605 1.358(9) .
C505 H505 0.9500 .
C605 N605 1.494(8) .
N605 O605 1.191(7) .
N605 O505 1.191(7) .
Br06 C106 1.869(6) .
Br06 O104 2.999(4) 1_445
C106 C606 1.385(9) .
C106 C206 1.414(9) .
C206 C306 1.366(8) .
C206 N206 1.474(8) .
N206 O206 1.224(7) .
N206 O106 1.230(7) .
C306 C406 1.378(8) .
C306 H306 0.9500 .
C406 C506 1.391(8) .
C406 N406 1.480(8) .
N406 O406 1.215(7) .
N406 O306 1.235(7) .
C506 C606 1.375(9) .
C506 H506 0.9500 .
C606 N606 1.480(8) .
N606 O506 1.194(7) .
N606 O606 1.235(7) .
Br07 C107 1.885(7) .
Br07 O108 3.051(5) 1_665
C107 C607 1.364(9) .
C107 C207 1.394(9) .
C207 C307 1.382(9) .
C207 N207 1.479(8) .
N207 O107 1.223(7) .
N207 O207 1.230(7) .
C307 C407 1.369(8) .
C307 H307 0.9500 .
C407 C507 1.364(9) .
C407 N407 1.504(8) .
N407 O407 1.222(6) .
N407 O307 1.228(6) .
C507 C607 1.380(9) .
C507 H507 0.9500 .
C607 N607 1.470(8) .
N607 O507 1.184(8) .
N607 O607 1.184(7) .
Br08 C108 1.884(7) .
Br08 O109 3.106(5) 1_545
C108 C208 1.369(9) .
C108 C608 1.388(9) .
C208 C308 1.390(9) .
C208 N208 1.493(8) .
N208 O208 1.194(7) .
N208 O108 1.199(7) .
C308 C408 1.410(9) .
C308 H308 0.9500 .
C408 C508 1.353(9) .
C408 N408 1.481(8) .
N408 O308 1.212(7) .
N408 O408 1.237(7) .
C508 C608 1.370(9) .
C508 H508 0.9500 .
C608 N608 1.443(8) .
N608 O608 1.213(7) .
N608 O508 1.228(8) .
Br09 C109 1.872(6) .
Br09 O107 3.041(5) 1_455
C109 C209 1.370(9) .
C109 C609 1.400(9) .
C209 C309 1.375(9) .
C209 N209 1.493(8) .
N209 O209 1.214(8) .
N209 O109 1.224(8) .
C309 C409 1.402(9) .
C309 H309 0.9500 .
C409 C509 1.363(8) .
C409 N409 1.474(8) .
N409 O309 1.213(7) .
N409 O409 1.251(7) .
C509 C609 1.369(9) .
C509 H509 0.9500 .
C609 N609 1.489(8) .
N609 O609 1.214(7) .
N609 O509 1.221(7) .
Br10 C110 1.864(6) .
Br10 O111 3.006(5) 1_655
C110 C610 1.375(9) .
C110 C210 1.411(9) .
C210 C310 1.365(9) .
C210 N210 1.472(8) .
N210 O210 1.196(7) .
N210 O110 1.226(8) .
C310 C410 1.368(9) .
C310 H310 0.9500 .
C410 C510 1.396(9) .
C410 N410 1.474(8) .
N410 O310 1.218(7) .
N410 O410 1.229(7) .
C510 C610 1.380(8) .
C510 H510 0.9500 .
C610 N610 1.482(8) .
N610 O510 1.210(7) .
N610 O610 1.222(7) .
Br11 C111 1.867(6) .
Br11 O112 3.161(5) 1_445
C111 C611 1.370(9) .
C111 C211 1.409(9) .
C211 C311 1.383(8) .
C211 N211 1.472(8) .
N211 O111 1.216(8) .
N211 O211 1.218(8) .
C311 C411 1.357(9) .
C311 H311 0.9500 .
C411 C511 1.407(9) .
C411 N411 1.462(8) .
N411 O411 1.222(7) .
N411 O311 1.227(7) .
C511 C611 1.364(9) .
C511 H511 0.9500 .
C611 N611 1.482(8) .
N611 O611 1.223(7) .
N611 O511 1.228(7) .
Br12 C112 1.863(6) .
Br12 O210 3.051(5) 1_565
C112 C612 1.371(9) .
C112 C212 1.408(9) .
C212 C312 1.380(9) .
C212 N212 1.482(8) .
N212 O212 1.208(8) .
N212 O112 1.239(8) .
C312 C412 1.371(8) .
C312 H312 0.9500 .
C412 C512 1.390(8) .
C412 N412 1.467(8) .
N412 O312 1.233(7) .
N412 O412 1.238(6) .
C512 C612 1.379(8) .
C512 H512 0.9500 .
C612 N612 1.480(8) .
N612 O512 1.215(7) .
N612 O612 1.218(7) .

loop_
_geom_hbond_atom_site_label_D
_geom_hbond_atom_site_label_H
_geom_hbond_atom_site_label_A
_geom_hbond_distance_DH
_geom_hbond_distance_HA
_geom_hbond_distance_DA
_geom_hbond_angle_DHA
_geom_hbond_site_symmetry_A
C301 H301 O302 0.95 2.43 3.333(8) 157.6 .
C302 H302 O303 0.95 2.29 3.237(8) 171.9 .
C303 H303 O301 0.95 2.38 3.310(8) 167.2 .
C304 H304 O305 0.95 2.31 3.249(8) 167.8 .
C305 H305 O306 0.95 2.34 3.278(8) 170.8 .
C306 H306 O304 0.95 2.44 3.332(8) 155.9 .
C307 H307 O308 0.95 2.34 3.292(7) 174.9 .
C308 H308 O309 0.95 2.40 3.328(8) 165.7 .
C309 H309 O307 0.95 2.31 3.259(8) 172.9 .
C310 H310 O311 0.95 2.37 3.291(8) 163.1 .
C311 H311 O312 0.95 2.35 3.297(8) 173.2 .
C312 H312 O310 0.95 2.40 3.345(8) 177.5 .
C502 H502 O603 0.95 2.38 3.287(8) 158.8 1_655
C503 H503 O601 0.95 2.34 3.277(8) 168.2 1_445
C504 H504 O605 0.95 2.43 3.303(8) 152.9 1_455
C505 H505 O606 0.95 2.35 3.282(8) 167.8 1_665
C508 H508 O609 0.95 2.47 3.345(8) 152.5 1_655
C509 H509 O607 0.95 2.30 3.223(8) 163.0 1_445
C510 H510 O611 0.95 2.42 3.336(8) 160.8 1_665
C512 H512 O610 0.95 2.30 3.233(8) 165.7 1_455

loop_
_geom_torsion_atom_site_label_1
_geom_torsion_atom_site_label_2
_geom_torsion_atom_site_label_3
_geom_torsion_atom_site_label_4
_geom_torsion
_geom_torsion_site_symmetry_1
O102 Br01 C101 C201 -77(3) 1_665
O102 Br01 C101 C601 101(3) 1_665
C601 C101 C201 C301 1.7(10) .
Br01 C101 C201 C301 179.5(5) .
C601 C101 C201 N201 -178.4(6) .
Br01 C101 C201 N201 -0.6(9) .
C301 C201 N201 O201 -59.0(8) .
C101 C201 N201 O201 121.1(7) .
C301 C201 N201 O101 120.8(7) .
C101 C201 N201 O101 -59.1(8) .
C101 C201 C301 C401 -0.2(10) .
N201 C201 C301 C401 179.9(6) .
C201 C301 C401 C501 -2.4(10) .
C201 C301 C401 N401 178.3(6) .
C501 C401 N401 O401 20.6(10) .
C301 C401 N401 O401 -160.0(6) .
C501 C401 N401 O301 -161.4(7) .
C301 C401 N401 O301 18.0(9) .
C301 C401 C501 C601 3.2(10) .
N401 C401 C501 C601 -177.5(6) .
C401 C501 C601 C101 -1.6(11) .
C401 C501 C601 N601 178.4(6) .
C201 C101 C601 C501 -0.8(10) .
Br01 C101 C601 C501 -178.5(5) .
C201 C101 C601 N601 179.2(6) .
Br01 C101 C601 N601 1.5(9) .
C501 C601 N601 O501 53.7(9) .
C101 C601 N601 O501 -126.3(7) .
C501 C601 N601 O601 -123.5(7) .
C101 C601 N601 O601 56.5(9) .
O103 Br02 C102 C602 -95.9(9) 1_545
O103 Br02 C102 C202 82.3(10) 1_545
C602 C102 C202 C302 -1.0(10) .
Br02 C102 C202 C302 -179.4(6) .
C602 C102 C202 N202 178.9(6) .
Br02 C102 C202 N202 0.6(9) .
C302 C202 N202 O202 60.9(9) .
C102 C202 N202 O202 -119.1(7) .
C302 C202 N202 O102 -117.0(7) .
C102 C202 N202 O102 63.0(9) .
C102 C202 C302 C402 1.3(11) .
N202 C202 C302 C402 -178.6(7) .
C202 C302 C402 C502 -0.9(12) .
C202 C302 C402 N402 179.6(6) .
C302 C402 N402 O302 4.7(11) .
C502 C402 N402 O302 -174.8(7) .
C302 C402 N402 O402 -173.7(7) .
C502 C402 N402 O402 6.8(11) .
C302 C402 C502 C602 0.3(12) .
N402 C402 C502 C602 179.8(7) .
C402 C502 C602 C102 -0.1(12) .
C402 C502 C602 N602 -178.1(7) .
C202 C102 C602 C502 0.4(11) .
Br02 C102 C602 C502 178.8(6) .
C202 C102 C602 N602 178.4(6) .
Br02 C102 C602 N602 -3.2(9) .
C502 C602 N602 O602 95.4(8) .
C102 C602 N602 O602 -82.7(8) .
C502 C602 N602 O502 -86.5(8) .
C102 C602 N602 O502 95.3(8) .
O101 Br03 C103 C603 -116.3(18) 1_455
O101 Br03 C103 C203 66(2) 1_455
C603 C103 C203 C303 0.2(11) .
Br03 C103 C203 C303 178.5(6) .
C603 C103 C203 N203 -179.1(7) .
Br03 C103 C203 N203 -0.8(10) .
C303 C203 N203 O203 -85.7(9) .
C103 C203 N203 O203 93.6(9) .
C303 C203 N203 O103 93.0(8) .
C103 C203 N203 O103 -87.7(8) .
C103 C203 C303 C403 -0.3(11) .
N203 C203 C303 C403 179.0(7) .
C203 C303 C403 C503 1.3(11) .
C203 C303 C403 N403 -176.4(6) .
C503 C403 N403 O303 157.9(7) .
C303 C403 N403 O303 -24.3(10) .
C503 C403 N403 O403 -22.4(10) .
C303 C403 N403 O403 155.5(7) .
C303 C403 C503 C603 -2.0(11) .
N403 C403 C503 C603 175.7(6) .
C203 C103 C603 C503 -1.0(11) .
Br03 C103 C603 C503 -179.2(6) .
C203 C103 C603 N603 177.3(6) .
Br03 C103 C603 N603 -0.9(10) .
C403 C503 C603 C103 1.9(11) .
C403 C503 C603 N603 -176.4(7) .
C103 C603 N603 O503 113.8(7) .
C503 C603 N603 O503 -67.8(9) .
C103 C603 N603 O603 -67.7(9) .
C503 C603 N603 O603 110.7(7) .
O105 Br04 C104 C604 91.0(9) 1_565
O105 Br04 C104 C204 -85.3(9) 1_565
C604 C104 C204 C304 1.0(11) .
Br04 C104 C204 C304 177.5(6) .
C604 C104 C204 N204 -178.3(6) .
Br04 C104 C204 N204 -1.8(10) .
C304 C204 N204 O204 -60.1(9) .
C104 C204 N204 O204 119.2(7) .
C304 C204 N204 O104 119.5(7) .
C104 C204 N204 O104 -61.2(9) .
C104 C204 C304 C404 -0.2(11) .
N204 C204 C304 C404 179.2(7) .
C204 C304 C404 C504 -1.4(12) .
C204 C304 C404 N404 -178.0(6) .
C304 C404 N404 O404 174.7(7) .
C504 C404 N404 O404 -2.0(11) .
C304 C404 N404 O304 -6.6(11) .
C504 C404 N404 O304 176.7(7) .
C304 C404 C504 C604 2.0(12) .
N404 C404 C504 C604 178.6(6) .
C404 C504 C604 C104 -1.1(11) .
C404 C504 C604 N604 178.2(7) .
C204 C104 C604 C504 -0.3(11) .
Br04 C104 C604 C504 -176.9(6) .
C204 C104 C604 N604 -179.6(6) .
Br04 C104 C604 N604 3.8(10) .
C504 C604 N604 O604 -103.4(8) .
C104 C604 N604 O604 75.9(9) .
C504 C604 N604 O504 76.1(8) .
C104 C604 N604 O504 -104.5(8) .
O106 Br05 C105 C205 -40(2) 1_655
O106 Br05 C105 C605 140.0(14) 1_655
C605 C105 C205 C305 0.1(11) .
Br05 C105 C205 C305 179.9(6) .
C605 C105 C205 N205 -177.1(6) .
Br05 C105 C205 N205 2.7(10) .
C305 C205 N205 O105 -90.3(8) .
C105 C205 N205 O105 87.2(8) .
C305 C205 N205 O205 90.6(8) .
C105 C205 N205 O205 -92.0(8) .
C105 C205 C305 C405 1.9(11) .
N205 C205 C305 C405 179.1(7) .
C205 C305 C405 C505 -2.7(11) .
C205 C305 C405 N405 177.3(6) .
C505 C405 N405 O405 22.6(10) .
C305 C405 N405 O405 -157.4(7) .
C505 C405 N405 O305 -158.4(7) .
C305 C405 N405 O305 21.5(10) .
C305 C405 C505 C605 1.5(11) .
N405 C405 C505 C605 -178.5(6) .
C405 C505 C605 C105 0.7(11) .
C405 C505 C605 N605 178.3(6) .
C205 C105 C605 C505 -1.5(11) .
Br05 C105 C605 C505 178.8(6) .
C205 C105 C605 N605 -179.0(6) .
Br05 C105 C605 N605 1.2(9) .
C505 C605 N605 O605 -100.4(8) .
C105 C605 N605 O605 77.3(9) .
C505 C605 N605 O505 77.7(9) .
C105 C605 N605 O505 -104.5(8) .
O104 Br06 C106 C606 -87(3) 1_445
O104 Br06 C106 C206 92(3) 1_445
C606 C106 C206 C306 0.5(10) .
Br06 C106 C206 C306 -177.9(5) .
C606 C106 C206 N206 178.1(6) .
Br06 C106 C206 N206 -0.3(9) .
C306 C206 N206 O206 55.4(8) .
C106 C206 N206 O206 -122.3(7) .
C306 C206 N206 O106 -122.8(7) .
C106 C206 N206 O106 59.5(9) .
C106 C206 C306 C406 -1.0(11) .
N206 C206 C306 C406 -178.7(6) .
C206 C306 C406 C506 1.3(11) .
C206 C306 C406 N406 -177.2(6) .
C306 C406 N406 O406 161.6(6) .
C506 C406 N406 O406 -17.1(9) .
C306 C406 N406 O306 -17.9(9) .
C506 C406 N406 O306 163.5(6) .
C306 C406 C506 C606 -1.1(11) .
N406 C406 C506 C606 177.5(6) .
C406 C506 C606 C106 0.5(11) .
C406 C506 C606 N606 -178.7(6) .
C206 C106 C606 C506 -0.2(11) .
Br06 C106 C606 C506 178.1(6) .
C206 C106 C606 N606 179.0(6) .
Br06 C106 C606 N606 -2.7(10) .
C506 C606 N606 O506 -54.3(9) .
C106 C606 N606 O506 126.4(7) .
C506 C606 N606 O606 123.2(7) .
C106 C606 N606 O606 -56.1(9) .
O108 Br07 C107 C607 77.8(17) 1_665
O108 Br07 C107 C207 -99.3(16) 1_665
C607 C107 C207 C307 0.4(11) .
Br07 C107 C207 C307 177.6(6) .
C607 C107 C207 N207 -177.4(7) .
Br07 C107 C207 N207 -0.1(10) .
C307 C207 N207 O107 109.6(8) .
C107 C207 N207 O107 -72.6(9) .
C307 C207 N207 O207 -69.5(9) .
C107 C207 N207 O207 108.4(8) .
C107 C207 C307 C407 2.1(11) .
N207 C207 C307 C407 179.9(7) .
C207 C307 C407 C507 -3.1(11) .
C207 C307 C407 N407 178.0(6) .
C507 C407 N407 O407 22.8(10) .
C307 C407 N407 O407 -158.3(6) .
C507 C407 N407 O307 -157.6(6) .
C307 C407 N407 O307 21.3(9) .
C307 C407 C507 C607 1.5(11) .
N407 C407 C507 C607 -179.6(6) .
C207 C107 C607 C507 -2.1(11) .
Br07 C107 C607 C507 -179.3(6) .
C207 C107 C607 N607 177.7(7) .
Br07 C107 C607 N607 0.5(10) .
C407 C507 C607 C107 1.2(11) .
C407 C507 C607 N607 -178.5(7) .
C107 C607 N607 O507 -107.9(9) .
C507 C607 N607 O507 71.9(9) .
C107 C607 N607 O607 72.7(10) .
C507 C607 N607 O607 -107.5(8) .
O109 Br08 C108 C208 51.6(11) 1_545
O109 Br08 C108 C608 -124.0(7) 1_545
C608 C108 C208 C308 -3.2(12) .
Br08 C108 C208 C308 -178.9(6) .
C608 C108 C208 N208 179.2(7) .
Br08 C108 C208 N208 3.5(10) .
C108 C208 N208 O208 -111.9(8) .
C308 C208 N208 O208 70.3(9) .
C108 C208 N208 O108 66.9(10) .
C308 C208 N208 O108 -110.9(8) .
C108 C208 C308 C408 3.8(11) .
N208 C208 C308 C408 -178.5(6) .
C208 C308 C408 C508 -3.2(11) .
C208 C308 C408 N408 177.0(6) .
C508 C408 N408 O308 -167.8(7) .
C308 C408 N408 O308 12.1(10) .
C508 C408 N408 O408 12.6(11) .
C308 C408 N408 O408 -167.6(6) .
C308 C408 C508 C608 2.1(12) .
N408 C408 C508 C608 -178.1(7) .
C408 C508 C608 C108 -1.3(12) .
C408 C508 C608 N608 -178.4(7) .
C208 C108 C608 C508 1.8(12) .
Br08 C108 C608 C508 177.6(6) .
C208 C108 C608 N608 178.9(7) .
Br08 C108 C608 N608 -5.4(10) .
C508 C608 N608 O608 96.7(8) .
C108 C608 N608 O608 -80.4(9) .
C508 C608 N608 O508 -81.6(9) .
C108 C608 N608 O508 101.2(8) .
O107 Br09 C109 C209 84.7(11) 1_455
O107 Br09 C109 C609 -99.3(9) 1_455
C609 C109 C209 C309 2.2(12) .
Br09 C109 C209 C309 178.5(6) .
C609 C109 C209 N209 -177.3(7) .
Br09 C109 C209 N209 -1.0(11) .
C109 C209 N209 O209 123.3(8) .
C309 C209 N209 O209 -56.2(10) .
C109 C209 N209 O109 -57.9(10) .
C309 C209 N209 O109 122.5(8) .
C109 C209 C309 C409 -1.2(12) .
N209 C209 C309 C409 178.4(7) .
C209 C309 C409 C509 -0.5(11) .
C209 C309 C409 N409 178.7(7) .
C509 C409 N409 O309 -172.2(7) .
C309 C409 N409 O309 8.6(10) .
C509 C409 N409 O409 7.2(10) .
C309 C409 N409 O409 -172.0(7) .
C309 C409 C509 C609 0.9(11) .
N409 C409 C509 C609 -178.3(7) .
C409 C509 C609 C109 0.3(12) .
C409 C509 C609 N609 -177.5(6) .
C209 C109 C609 C509 -1.7(12) .
Br09 C109 C609 C509 -178.1(6) .
C209 C109 C609 N609 176.0(7) .
Br09 C109 C609 N609 -0.4(10) .
C509 C609 N609 O609 -125.0(7) .
C109 C609 N609 O609 57.2(9) .
C509 C609 N609 O509 53.8(9) .
C109 C609 N609 O509 -124.1(7) .
O111 Br10 C110 C610 95.5(9) 1_655
O111 Br10 C110 C210 -86.3(10) 1_655
C610 C110 C210 C310 -2.1(11) .
Br10 C110 C210 C310 179.6(6) .
C610 C110 C210 N210 179.4(6) .
Br10 C110 C210 N210 1.0(9) .
C310 C210 N210 O210 89.9(9) .
C110 C210 N210 O210 -91.5(8) .
C310 C210 N210 O110 -90.6(8) .
C110 C210 N210 O110 88.0(8) .
C110 C210 C310 C410 1.7(11) .
N210 C210 C310 C410 -179.8(7) .
C210 C310 C410 C510 -0.4(11) .
C210 C310 C410 N410 -178.4(7) .
C310 C410 N410 O310 -13.0(10) .
C510 C410 N410 O310 168.9(7) .
C310 C410 N410 O410 165.0(7) .
C510 C410 N410 O410 -13.1(10) .
C310 C410 C510 C610 -0.4(11) .
N410 C410 C510 C610 177.7(6) .
C210 C110 C610 C510 1.2(11) .
Br10 C110 C610 C510 179.6(6) .
C210 C110 C610 N610 -177.9(6) .
Br10 C110 C610 N610 0.4(10) .
C410 C510 C610 C110 0.0(11) .
C410 C510 C610 N610 179.1(6) .
C110 C610 N610 O510 112.9(8) .
C510 C610 N610 O510 -66.3(9) .
C110 C610 N610 O610 -67.2(9) .
C510 C610 N610 O610 113.6(7) .
O112 Br11 C111 C611 106.5(8) 1_445
O112 Br11 C111 C211 -78.5(10) 1_445
C611 C111 C211 C311 -2.7(11) .
Br11 C111 C211 C311 -178.1(6) .
C611 C111 C211 N211 177.3(7) .
Br11 C111 C211 N211 1.9(10) .
C311 C211 N211 O111 -116.7(8) .
C111 C211 N211 O111 63.3(9) .
C311 C211 N211 O211 62.6(9) .
C111 C211 N211 O211 -117.4(8) .
C111 C211 C311 C411 0.3(12) .
N211 C211 C311 C411 -179.7(7) .
C211 C311 C411 C511 3.1(12) .
C211 C311 C411 N411 -179.0(7) .
C311 C411 N411 O411 168.8(7) .
C511 C411 N411 O411 -13.2(11) .
C311 C411 N411 O311 -8.5(11) .
C511 C411 N411 O311 169.5(7) .
C311 C411 C511 C611 -3.9(12) .
N411 C411 C511 C611 178.2(7) .
C411 C511 C611 C111 1.2(12) .
C411 C511 C611 N611 -179.0(6) .
C211 C111 C611 C511 1.9(12) .
Br11 C111 C611 C511 177.1(6) .
C211 C111 C611 N611 -177.9(6) .
Br11 C111 C611 N611 -2.6(10) .
C511 C611 N611 O611 126.8(7) .
C111 C611 N611 O611 -53.4(9) .
C511 C611 N611 O511 -51.3(9) .
C111 C611 N611 O511 128.4(7) .
O210 Br12 C112 C612 -88.0(13) 1_565
O210 Br12 C112 C212 90.0(13) 1_565
C612 C112 C212 C312 0.1(12) .
Br12 C112 C212 C312 -178.1(6) .
C612 C112 C212 N212 178.5(7) .
Br12 C112 C212 N212 0.3(11) .
C312 C212 N212 O212 57.6(10) .
C112 C212 N212 O212 -121.0(8) .
C312 C212 N212 O112 -122.5(8) .
C112 C212 N212 O112 58.9(10) .
C112 C212 C312 C412 -3.9(13) .
N212 C212 C312 C412 177.6(7) .
C212 C312 C412 C512 3.0(11) .
C212 C312 C412 N412 -178.3(7) .
C312 C412 N412 O312 -21.4(9) .
C512 C412 N412 O312 157.3(7) .
C312 C412 N412 O412 160.1(6) .
C512 C412 N412 O412 -21.2(9) .
C312 C412 C512 C612 1.7(11) .
N412 C412 C512 C612 -177.0(6) .
C212 C112 C612 C512 5.2(12) .
Br12 C112 C612 C512 -176.7(6) .
C212 C112 C612 N612 -175.7(7) .
Br12 C112 C612 N612 2.5(10) .
C412 C512 C612 C112 -6.0(11) .
C412 C512 C612 N612 174.8(6) .
C112 C612 N612 O512 -111.5(8) .
C512 C612 N612 O512 67.7(9) .
C112 C612 N612 O612 71.3(9) .
C512 C612 N612 O612 -109.5(8) .
